data_2310665
loop_
_publ_author_name
'Shoemaker, C.B.'
'Shoemaker, D.P.'

_publ_section_title
;
 A ternary alloy with Pb Cl2 - type structure: Ti Ni Si(e)
;
_journal_name_full 'Acta Crystallographica (1,1948-23,1967)'
_journal_page_first 900
_journal_page_last 905
_journal_volume 18
_journal_year 1965
_chemical_formula_sum 'Ni Si Ti'
_chemical_name_systematic 'Ti Ni Si'
_space_group_IT_number 62
_symmetry_space_group_name_Hall '-P 2c 2n'
_symmetry_space_group_name_H-M 'P n a m'
_cell_angle_alpha 90
_cell_angle_beta 90
_cell_angle_gamma 90
_cell_formula_units_Z 4
_cell_length_a 6.1484
_cell_length_b 7.0173
_cell_length_c 3.6698
_cell_volume 158.334
_citation_journal_id_ASTM ACCRA9
_cod_data_source_file Shoemaker_ACCRA9_1965_1889.cif
_cod_data_source_block Ni1Si1Ti1
_cod_original_cell_volume 158.3341
_cod_original_sg_symbol_Hall '-P 2ac 2n (-x,z,y)'
_cod_original_formula_sum 'Ni1 Si1 Ti1'
_cod_database_code 2310665

loop_
_symmetry_equiv_pos_as_xyz
x,y,z
-x+1/2,y+1/2,-z
x+1/2,-y+1/2,-z+1/2
-x,-y,z+1/2
-x,-y,-z
x-1/2,-y-1/2,z
-x-1/2,y-1/2,z-1/2
x,y,-z-1/2

loop_
_atom_site_label
_atom_site_type_symbol
_atom_site_fract_x
_atom_site_fract_y
_atom_site_fract_z
_atom_site_occupancy
_atom_site_U_iso_or_equiv
Ni1 Ni 0.142 0.5609 0.25 1 0.0
Si1 Si 0.7651 0.6229 0.25 1 0.0
Ti1 Ti 0.0212 0.1803 0.25 1 0.0
